data_1501703
loop_
_publ_author_name
'Yang, Yang'
'Samas, Brian'
'Kennedy, Vance O.'
'Macikenas, Dainius'
'Chaloux, Brian L.'
'Miller, Jacob A.'
'Speer, Jr, Richard L'
'Protasiewicz, John'
'Pinkerton, A. Alan'
'Kenney, Malcolm E.'

_publ_section_title
;
 Long, directional interactions in cofacial silicon phthalocyanine
 oligomers.
;
_journal_issue 45
_journal_name_full 'The journal of physical chemistry. A'
_journal_page_first 12474
_journal_page_last 12485
_journal_paper_doi 10.1021/jp2019445
_journal_volume 115
_journal_year 2011
_chemical_formula_sum 'C110 H90 N24 O8 Si9'
_chemical_formula_weight 2128.87
_chemical_name_systematic
; 
 ? 
;
_space_group_IT_number 2
_symmetry_cell_setting triclinic
_symmetry_space_group_name_Hall '-P 1'
_symmetry_space_group_name_H-M 'P -1'
_atom_sites_solution_hydrogens geom
_atom_sites_solution_primary direct
_atom_sites_solution_secondary difmap
_audit_creation_method SHELXL-97
_cell_angle_alpha 85.17(4)
_cell_angle_beta 68.66(3)
_cell_angle_gamma 83.53(4)
_cell_formula_units_Z 1
_cell_length_a 13.421(9)
_cell_length_b 14.371(16)
_cell_length_c 14.662(14)
_cell_measurement_temperature 298(1)
_cell_volume 2614(4)
_computing_cell_refinement 'Siemens XSCANS'
_computing_data_collection 'Siemens XSCANS'
_computing_data_reduction 'Siemens SHELXTL'
_computing_molecular_graphics 'Siemens SHELXTL'
_computing_publication_material 'Siemens SHELXTL'
_computing_structure_refinement 'SHELXL-97 (Sheldrick, 1997)'
_computing_structure_solution 'SHELXS-97 (Sheldrick, 1990)'
_diffrn_ambient_temperature 298(1)
_diffrn_measured_fraction_theta_full 0.965
_diffrn_measured_fraction_theta_max 0.965
_diffrn_measurement_method '\w scans'
_diffrn_radiation_monochromator graphite
_diffrn_radiation_source 'fine-focus sealed tube'
_diffrn_radiation_type MoK\a
_diffrn_radiation_wavelength 0.71073
_diffrn_reflns_av_R_equivalents 0.0236
_diffrn_reflns_av_sigmaI/netI 0.0370
_diffrn_reflns_limit_h_max 17
_diffrn_reflns_limit_h_min -17
_diffrn_reflns_limit_k_max 19
_diffrn_reflns_limit_k_min -19
_diffrn_reflns_limit_l_max 18
_diffrn_reflns_limit_l_min -19
_diffrn_reflns_number 28430
_diffrn_reflns_theta_full 28.34
_diffrn_reflns_theta_max 28.34
_diffrn_reflns_theta_min 2.26
_exptl_absorpt_coefficient_mu 0.185
_exptl_absorpt_correction_type none
_exptl_crystal_density_diffrn 1.352
_exptl_crystal_density_method 'not measured'
_exptl_crystal_F_000 1108
_refine_diff_density_max 0.586
_refine_diff_density_min -0.523
_refine_diff_density_rms 0.050
_refine_ls_extinction_method none
_refine_ls_goodness_of_fit_ref 1.070
_refine_ls_hydrogen_treatment mixed
_refine_ls_matrix_type full
_refine_ls_number_parameters 689
_refine_ls_number_reflns 12593
_refine_ls_number_restraints 0
_refine_ls_restrained_S_all 1.070
_refine_ls_R_factor_all 0.0824
_refine_ls_R_factor_gt 0.0570
_refine_ls_shift/su_max 0.000
_refine_ls_shift/su_mean 0.000
_refine_ls_structure_factor_coef Fsqd
_refine_ls_weighting_details 'calc w=1/[\s^2^(Fo^2^)+(0.0562P)^2^+1.7775P] where P=(Fo^2^+2Fc^2^)/3'
_refine_ls_weighting_scheme calc
_refine_ls_wR_factor_gt 0.1341
_refine_ls_wR_factor_ref 0.1511
_reflns_number_gt 9421
_reflns_number_total 12593
_reflns_threshold_expression >2sigma(I)
_cod_data_source_file jp2019445_si_002.cif
_cod_data_source_block sad
_cod_depositor_comments
;
The following automatic conversions were performed:

'_symmetry_cell_setting' value 'Triclinic' changed to 'triclinic'
according to /home/saulius/struct/CIF-dictionaries/cif_core.dic
dictionary named 'cif_core.dic' version 2.4.1 from 2010-06-29.

Automatic conversion script
Id: cif_fix_values 1715 2011-07-08 13:25:40Z adriana 
;
_cod_original_sg_symbol_H-M P-1
_cod_database_code 1501703

loop_
_symmetry_equiv_pos_as_xyz
'x, y, z'
'-x, -y, -z'

loop_
_atom_site_label
_atom_site_type_symbol
_atom_site_fract_x
_atom_site_fract_y
_atom_site_fract_z
_atom_site_U_iso_or_equiv
_atom_site_adp_type
_atom_site_occupancy
_atom_site_symmetry_multiplicity
_atom_site_calc_flag
_atom_site_refinement_flags
C26 C 0.3773(2) 1.04878(19) 0.07537(19) 0.0510(6) Uani 1 1 d .
H26 H 0.4388 1.0262 0.0881 0.061 Uiso 1 1 calc R
O1 O -0.02388(15) 0.63522(14) 0.22146(14) 0.0583(5) Uani 1 1 d .
Si5 Si 0.0000 1.0000 0.5000 0.03123(17) Uani 1 2 d S
C27A C 0.3796(2) 1.1194(2) 0.0050(2) 0.0627(8) Uani 1 1 d .
H27 H 0.4442 1.1445 -0.0310 0.075 Uiso 1 1 calc R
O2 O 0.17790(16) 0.63638(14) 0.11012(15) 0.0637(5) Uani 1 1 d .
Si4 Si 0.05832(5) 0.84245(4) 0.32989(4) 0.03355(14) Uani 1 1 d .
C28B C 0.2871(3) 1.1539(2) -0.0132(2) 0.0660(8) Uani 1 1 d .
H28 H 0.2914 1.2013 -0.0614 0.079 Uiso 1 1 calc R
O3 O 0.09107(13) 0.76193(11) 0.24203(12) 0.0441(4) Uani 1 1 d .
Si2 Si 0.30494(8) 0.63958(8) 0.04457(7) 0.0751(3) Uani 1 1 d .
C30 C 0.18651(19) 1.04743(17) 0.10901(17) 0.0426(5) Uani 1 1 d .
C29 C 0.1890(2) 1.1194(2) 0.0385(2) 0.0571(7) Uani 1 1 d .
H29 H 0.1272 1.1432 0.0267 0.069 Uiso 1 1 calc R
O4 O 0.02961(11) 0.92045(10) 0.41474(11) 0.0355(3) Uani 1 1 d .
Si1 Si -0.10276(7) 0.56514(6) 0.20521(6) 0.0563(2) Uani 1 1 d .
C31 C 0.10043(18) 0.99470(16) 0.17469(17) 0.0400(5) Uani 1 1 d .
Si3 Si 0.07064(5) 0.70342(5) 0.16464(5) 0.04149(16) Uani 1 1 d .
N7 N 0.00072(16) 1.00932(14) 0.17615(15) 0.0446(5) Uani 1 1 d .
C33 C -0.18594(19) 0.97202(18) 0.23608(19) 0.0459(6) Uani 1 1 d .
C32 C -0.07642(19) 0.95911(16) 0.23502(18) 0.0419(5) Uani 1 1 d .
C34 C -0.2336(2) 1.0331(2) 0.1818(2) 0.0585(7) Uani 1 1 d .
H34 H -0.1948 1.0759 0.1348 0.070 Uiso 1 1 calc R
C35A C -0.3419(3) 1.0268(2) 0.2013(3) 0.0711(9) Uani 1 1 d .
H35 H -0.3764 1.0660 0.1660 0.085 Uiso 1 1 calc R
C36B C -0.3998(2) 0.9636(2) 0.2720(3) 0.0721(9) Uani 1 1 d .
H36 H -0.4724 0.9618 0.2834 0.087 Uiso 1 1 calc R
C38 C -0.24364(19) 0.90836(18) 0.30601(19) 0.0459(6) Uani 1 1 d .
C37 C -0.3526(2) 0.9034(2) 0.3259(2) 0.0597(7) Uani 1 1 d .
H37 H -0.3918 0.8612 0.3736 0.072 Uiso 1 1 calc R
C39 C -0.16925(18) 0.85545(17) 0.34619(18) 0.0417(5) Uani 1 1 d .
N1 N -0.19818(15) 0.78694(14) 0.41401(15) 0.0447(5) Uani 1 1 d .
C9 C -0.15908(19) 0.66395(17) 0.52383(17) 0.0425(5) Uani 1 1 d .
C8 C -0.12920(18) 0.73963(16) 0.44966(17) 0.0402(5) Uani 1 1 d .
C10 C -0.2562(2) 0.6243(2) 0.5710(2) 0.0532(6) Uani 1 1 d .
H10 H -0.3177 0.6466 0.5579 0.064 Uiso 1 1 calc R
C11A C -0.2572(2) 0.5504(2) 0.6381(2) 0.0604(7) Uani 1 1 d .
H11 H -0.3205 0.5222 0.6705 0.073 Uiso 1 1 calc R
C12B C -0.1653(3) 0.5173(2) 0.6582(2) 0.0626(8) Uani 1 1 d .
H12 H -0.1687 0.4679 0.7041 0.075 Uiso 1 1 calc R
C14 C -0.06772(19) 0.63086(16) 0.54370(18) 0.0427(5) Uani 1 1 d .
C13 C -0.0692(2) 0.55652(18) 0.6111(2) 0.0540(6) Uani 1 1 d .
H13 H -0.0077 0.5340 0.6240 0.065 Uiso 1 1 calc R
C15 C 0.01767(18) 0.68621(16) 0.48030(17) 0.0398(5) Uani 1 1 d .
N3 N 0.11765(16) 0.67083(14) 0.47789(15) 0.0436(4) Uani 1 1 d .
C17 C 0.30764(19) 0.69691(17) 0.40568(19) 0.0440(5) Uani 1 1 d .
C16 C 0.19556(18) 0.71919(15) 0.41666(17) 0.0389(5) Uani 1 1 d .
C18 C 0.3579(2) 0.6279(2) 0.4510(2) 0.0595(7) Uani 1 1 d .
H18 H 0.3187 0.5871 0.5003 0.071 Uiso 1 1 calc R
C19A C 0.4687(2) 0.6228(2) 0.4191(3) 0.0728(9) Uani 1 1 d .
H19 H 0.5050 0.5779 0.4478 0.087 Uiso 1 1 calc R
C20B C 0.5272(2) 0.6836(2) 0.3450(3) 0.0736(9) Uani 1 1 d .
H20 H 0.6017 0.6779 0.3250 0.088 Uiso 1 1 calc R
C22 C 0.36586(19) 0.75813(17) 0.33278(19) 0.0434(5) Uani 1 1 d .
C21 C 0.4776(2) 0.7522(2) 0.3001(2) 0.0579(7) Uani 1 1 d .
H21 H 0.5171 0.7926 0.2505 0.069 Uiso 1 1 calc R
C23 C 0.28921(17) 0.81868(16) 0.30152(17) 0.0386(5) Uani 1 1 d .
N5 N 0.31862(15) 0.88703(14) 0.23337(15) 0.0426(4) Uani 1 1 d .
C24 C 0.24806(17) 0.93839(16) 0.20216(17) 0.0383(5) Uani 1 1 d .
C25 C 0.27881(18) 1.01261(16) 0.12672(17) 0.0414(5) Uani 1 1 d .
C50 C 0.3835(2) 1.1537(2) 0.3044(2) 0.0539(6) Uani 1 1 d .
H50 H 0.4316 1.1211 0.3305 0.065 Uiso 1 1 calc R
N6 N 0.13943(14) 0.92952(13) 0.23056(13) 0.0365(4) Uani 1 1 d .
C51A C 0.4144(2) 1.2251(2) 0.2335(2) 0.0635(8) Uani 1 1 d .
H51 H 0.4848 1.2411 0.2116 0.076 Uiso 1 1 calc R
N8 N -0.06872(14) 0.88769(13) 0.30193(14) 0.0383(4) Uani 1 1 d .
C52B C 0.3427(2) 1.2735(2) 0.1940(2) 0.0630(8) Uani 1 1 d .
H52 H 0.3667 1.3203 0.1453 0.076 Uiso 1 1 calc R
N2 N -0.02178(15) 0.75194(13) 0.42473(14) 0.0376(4) Uani 1 1 d .
C54 C 0.20510(18) 1.18211(16) 0.29687(17) 0.0414(5) Uani 1 1 d .
C53 C 0.2364(2) 1.25377(18) 0.22532(19) 0.0512(6) Uani 1 1 d .
H53 H 0.1882 1.2869 0.1997 0.061 Uiso 1 1 calc R
N4 N 0.18681(14) 0.79267(12) 0.35271(14) 0.0363(4) Uani 1 1 d .
C55 C 0.10197(18) 1.14387(15) 0.34739(16) 0.0377(5) Uani 1 1 d .
N10 N 0.01407(15) 1.17674(13) 0.33057(15) 0.0420(4) Uani 1 1 d .
C40 C -0.07901(18) 1.14219(16) 0.37815(17) 0.0388(5) Uani 1 1 d .
C41 C -0.17807(19) 1.17950(17) 0.36350(19) 0.0445(5) Uani 1 1 d .
C42 C -0.1997(2) 1.2528(2) 0.3036(2) 0.0630(8) Uani 1 1 d .
H42 H -0.1456 1.2874 0.2608 0.076 Uiso 1 1 calc R
C43A C -0.3053(3) 1.2722(2) 0.3107(3) 0.0760(10) Uani 1 1 d .
H43 H -0.3225 1.3213 0.2720 0.091 Uiso 1 1 calc R
C44B C -0.3865(3) 1.2206(2) 0.3737(3) 0.0706(9) Uani 1 1 d .
H44 H -0.4567 1.2364 0.3766 0.085 Uiso 1 1 calc R
C46 C -0.25886(19) 1.12719(17) 0.42633(19) 0.0434(5) Uani 1 1 d .
C45 C -0.3656(2) 1.1465(2) 0.4322(2) 0.0557(7) Uani 1 1 d .
H45 H -0.4197 1.1110 0.4735 0.067 Uiso 1 1 calc R
C47 C -0.20896(17) 1.05845(16) 0.47828(17) 0.0387(5) Uani 1 1 d .
C49 C 0.27718(18) 1.13280(17) 0.33524(18) 0.0424(5) Uani 1 1 d .
N9 N 0.11259(14) 1.07246(12) 0.41330(13) 0.0349(4) Uani 1 1 d .
N11 N -0.10091(14) 1.06932(12) 0.44832(14) 0.0357(4) Uani 1 1 d .
C48 C 0.21827(17) 1.06367(16) 0.40693(17) 0.0377(5) Uani 1 1 d .
C1 C 0.0349(3) 0.7801(2) 0.0714(2) 0.0765(10) Uani 1 1 d .
H1A H -0.0357 0.8110 0.1011 0.115 Uiso 1 1 calc R
H1B H 0.0358 0.7429 0.0196 0.115 Uiso 1 1 calc R
H1C H 0.0859 0.8261 0.0451 0.115 Uiso 1 1 calc R
C5 C 0.3336(4) 0.7649(4) 0.0018(4) 0.149(2) Uani 1 1 d .
H5A H 0.3028 0.7849 -0.0471 0.224 Uiso 1 1 calc R
H5B H 0.4099 0.7689 -0.0257 0.224 Uiso 1 1 calc R
H5C H 0.3028 0.8047 0.0564 0.224 Uiso 1 1 calc R
C7 C 0.3848(4) 0.6021(5) 0.1203(4) 0.149(2) Uani 1 1 d .
H7A H 0.3537 0.6320 0.1817 0.224 Uiso 1 1 calc R
H7B H 0.4568 0.6193 0.0872 0.224 Uiso 1 1 calc R
H7C H 0.3860 0.5353 0.1319 0.224 Uiso 1 1 calc R
C6 C 0.3379(4) 0.5734(5) -0.0626(4) 0.159(3) Uani 1 1 d .
H6A H 0.3236 0.5093 -0.0432 0.239 Uiso 1 1 calc R
H6B H 0.4126 0.5761 -0.1016 0.239 Uiso 1 1 calc R
H6C H 0.2951 0.5993 -0.1003 0.239 Uiso 1 1 calc R
C3 C -0.0197(4) 0.4608(3) 0.1424(3) 0.1008(14) Uani 1 1 d .
H3A H 0.0360 0.4807 0.0836 0.151 Uiso 1 1 calc R
H3B H -0.0641 0.4222 0.1261 0.151 Uiso 1 1 calc R
H3C H 0.0121 0.4256 0.1851 0.151 Uiso 1 1 calc R
C4 C -0.1792(3) 0.6288(3) 0.1320(3) 0.1000(14) Uani 1 1 d .
H4A H -0.2126 0.6871 0.1613 0.150 Uiso 1 1 calc R
H4B H -0.2333 0.5912 0.1308 0.150 Uiso 1 1 calc R
H4C H -0.1310 0.6411 0.0663 0.150 Uiso 1 1 calc R
C2 C -0.1996(3) 0.5302(3) 0.3267(2) 0.0732(9) Uani 1 1 d .
H2A H -0.1625 0.4902 0.3621 0.110 Uiso 1 1 calc R
H2B H -0.2536 0.4972 0.3182 0.110 Uiso 1 1 calc R
H2C H -0.2328 0.5851 0.3628 0.110 Uiso 1 1 calc R
N12 N -0.26388(15) 0.99681(14) 0.54432(15) 0.0423(4) Uani 1 1 d .

loop_
_atom_site_aniso_label
_atom_site_aniso_U_11
_atom_site_aniso_U_22
_atom_site_aniso_U_33
_atom_site_aniso_U_23
_atom_site_aniso_U_13
_atom_site_aniso_U_12
C26 0.0389(13) 0.0555(15) 0.0501(14) 0.0076(12) -0.0076(11) -0.0050(11)
O1 0.0547(11) 0.0639(12) 0.0599(12) -0.0008(9) -0.0205(9) -0.0208(9)
Si5 0.0263(4) 0.0319(4) 0.0362(4) -0.0003(3) -0.0119(3) -0.0037(3)
C27A 0.0495(16) 0.0660(18) 0.0600(17) 0.0170(14) -0.0067(13) -0.0131(13)
O2 0.0578(12) 0.0558(11) 0.0614(12) -0.0130(9) -0.0022(10) 0.0026(9)
Si4 0.0303(3) 0.0340(3) 0.0371(3) -0.0008(2) -0.0130(2) -0.0037(2)
C28B 0.0636(18) 0.0649(18) 0.0611(18) 0.0248(15) -0.0174(15) -0.0096(15)
O3 0.0454(9) 0.0434(9) 0.0453(9) -0.0081(7) -0.0173(8) -0.0035(7)
Si2 0.0573(5) 0.0993(7) 0.0533(5) -0.0143(5) -0.0029(4) 0.0055(5)
C30 0.0404(12) 0.0448(13) 0.0406(12) 0.0019(10) -0.0129(10) -0.0039(10)
C29 0.0530(15) 0.0585(16) 0.0570(16) 0.0160(13) -0.0206(13) -0.0044(13)
O4 0.0331(7) 0.0346(7) 0.0397(8) -0.0036(6) -0.0136(6) -0.0030(6)
Si1 0.0568(5) 0.0595(5) 0.0574(5) -0.0031(4) -0.0226(4) -0.0176(4)
C31 0.0400(12) 0.0393(12) 0.0421(12) -0.0004(10) -0.0172(10) -0.0020(9)
Si3 0.0451(4) 0.0416(3) 0.0376(3) -0.0031(3) -0.0143(3) -0.0039(3)
N7 0.0402(11) 0.0447(11) 0.0510(12) 0.0046(9) -0.0205(9) -0.0031(8)
C33 0.0391(12) 0.0477(13) 0.0565(15) -0.0054(11) -0.0239(11) -0.0006(10)
C32 0.0397(12) 0.0412(12) 0.0500(13) -0.0041(10) -0.0226(11) -0.0001(10)
C34 0.0524(16) 0.0553(16) 0.0765(19) 0.0050(14) -0.0360(15) -0.0016(12)
C35A 0.0574(18) 0.0658(19) 0.105(3) 0.0055(18) -0.0512(19) 0.0029(15)
C36B 0.0437(15) 0.0683(19) 0.116(3) 0.0009(19) -0.0445(18) -0.0017(14)
C38 0.0381(12) 0.0487(13) 0.0570(15) -0.0052(11) -0.0238(11) -0.0031(10)
C37 0.0401(14) 0.0592(16) 0.085(2) 0.0015(15) -0.0292(14) -0.0068(12)
C39 0.0328(11) 0.0464(13) 0.0493(13) -0.0060(11) -0.0176(10) -0.0039(9)
N1 0.0357(10) 0.0504(12) 0.0497(12) 0.0002(9) -0.0160(9) -0.0097(9)
C9 0.0403(12) 0.0429(12) 0.0419(13) -0.0039(10) -0.0101(10) -0.0089(10)
C8 0.0345(11) 0.0428(12) 0.0427(12) -0.0041(10) -0.0118(10) -0.0073(9)
C10 0.0436(14) 0.0618(16) 0.0516(15) -0.0014(13) -0.0109(12) -0.0160(12)
C11A 0.0576(17) 0.0616(17) 0.0546(16) 0.0045(13) -0.0073(13) -0.0239(14)
C12B 0.0661(19) 0.0540(16) 0.0566(17) 0.0111(13) -0.0096(14) -0.0138(14)
C14 0.0418(12) 0.0390(12) 0.0433(13) -0.0014(10) -0.0097(10) -0.0066(10)
C13 0.0529(15) 0.0488(14) 0.0540(15) 0.0073(12) -0.0131(13) -0.0069(12)
C15 0.0390(12) 0.0362(11) 0.0438(13) -0.0018(9) -0.0140(10) -0.0047(9)
N3 0.0396(10) 0.0399(10) 0.0493(11) 0.0042(9) -0.0151(9) -0.0033(8)
C17 0.0373(12) 0.0410(12) 0.0554(14) 0.0020(11) -0.0200(11) -0.0020(10)
C16 0.0374(11) 0.0362(11) 0.0443(12) -0.0010(9) -0.0166(10) -0.0015(9)
C18 0.0478(15) 0.0551(16) 0.077(2) 0.0177(14) -0.0277(14) -0.0049(12)
C19A 0.0511(17) 0.0676(19) 0.102(3) 0.0244(18) -0.0385(17) 0.0010(14)
C20B 0.0397(15) 0.076(2) 0.105(3) 0.0173(19) -0.0314(16) 0.0001(14)
C22 0.0361(12) 0.0423(12) 0.0534(14) 0.0009(11) -0.0188(11) -0.0020(9)
C21 0.0356(13) 0.0617(17) 0.0751(19) 0.0124(14) -0.0209(13) -0.0072(12)
C23 0.0326(11) 0.0404(12) 0.0434(12) -0.0028(10) -0.0143(10) -0.0021(9)
N5 0.0326(9) 0.0450(11) 0.0471(11) 0.0042(9) -0.0119(8) -0.0032(8)
C24 0.0312(10) 0.0416(12) 0.0391(12) -0.0015(9) -0.0095(9) -0.0022(9)
C25 0.0381(12) 0.0428(12) 0.0399(12) 0.0009(10) -0.0112(10) -0.0016(9)
C50 0.0344(12) 0.0646(17) 0.0570(16) 0.0020(13) -0.0089(11) -0.0115(11)
N6 0.0326(9) 0.0386(10) 0.0373(10) 0.0008(8) -0.0119(8) -0.0025(7)
C51A 0.0405(14) 0.077(2) 0.0626(18) 0.0037(15) -0.0025(13) -0.0212(14)
N8 0.0333(9) 0.0403(10) 0.0432(10) -0.0019(8) -0.0159(8) -0.0039(8)
C52B 0.0576(17) 0.0637(18) 0.0556(17) 0.0112(14) -0.0036(14) -0.0234(14)
N2 0.0356(9) 0.0355(9) 0.0434(10) -0.0012(8) -0.0152(8) -0.0071(7)
C54 0.0371(12) 0.0427(12) 0.0398(12) -0.0040(10) -0.0064(10) -0.0085(9)
C53 0.0511(15) 0.0489(14) 0.0472(14) 0.0052(11) -0.0101(12) -0.0095(11)
N4 0.0312(9) 0.0363(9) 0.0406(10) -0.0006(8) -0.0128(8) -0.0009(7)
C55 0.0372(11) 0.0374(11) 0.0365(11) -0.0013(9) -0.0096(9) -0.0072(9)
N10 0.0374(10) 0.0408(10) 0.0482(11) 0.0054(9) -0.0168(9) -0.0061(8)
C40 0.0383(12) 0.0370(11) 0.0451(13) -0.0001(9) -0.0202(10) -0.0024(9)
C41 0.0420(13) 0.0415(12) 0.0552(15) 0.0010(11) -0.0250(11) -0.0018(10)
C42 0.0611(17) 0.0565(16) 0.081(2) 0.0185(15) -0.0399(16) -0.0089(14)
C43A 0.073(2) 0.0634(19) 0.110(3) 0.0187(18) -0.060(2) -0.0008(16)
C44B 0.0547(17) 0.0680(19) 0.107(3) -0.0002(18) -0.0547(19) 0.0055(15)
C46 0.0394(12) 0.0422(12) 0.0545(14) -0.0047(11) -0.0248(11) 0.0014(10)
C45 0.0421(14) 0.0567(16) 0.0763(19) -0.0015(14) -0.0318(14) -0.0022(12)
C47 0.0302(10) 0.0426(12) 0.0466(13) -0.0050(10) -0.0174(10) -0.0012(9)
C49 0.0337(11) 0.0449(13) 0.0444(13) -0.0028(10) -0.0074(10) -0.0084(9)
N9 0.0288(9) 0.0355(9) 0.0402(10) -0.0014(8) -0.0115(8) -0.0043(7)
N11 0.0297(9) 0.0360(9) 0.0424(10) -0.0005(8) -0.0147(8) -0.0019(7)
C48 0.0288(10) 0.0400(11) 0.0431(12) -0.0029(9) -0.0104(9) -0.0060(9)
C1 0.109(3) 0.073(2) 0.0597(19) 0.0075(16) -0.0465(19) -0.0062(19)
C5 0.120(4) 0.129(4) 0.140(5) 0.003(4) 0.034(3) -0.048(3)
C7 0.090(4) 0.232(7) 0.123(4) 0.003(5) -0.037(3) -0.010(4)
C6 0.106(4) 0.233(7) 0.114(4) -0.099(5) 0.007(3) -0.012(4)
C3 0.117(3) 0.075(2) 0.093(3) -0.026(2) -0.011(2) -0.017(2)
C4 0.095(3) 0.131(4) 0.098(3) 0.024(3) -0.061(3) -0.038(3)
C2 0.0578(18) 0.089(2) 0.072(2) 0.0085(18) -0.0210(16) -0.0219(17)
N12 0.0311(9) 0.0459(11) 0.0502(11) -0.0009(9) -0.0151(9) -0.0045(8)

loop_
_atom_type_symbol
_atom_type_description
_atom_type_scat_dispersion_real
_atom_type_scat_dispersion_imag
_atom_type_scat_source
C C 0.0033 0.0016 'International Tables Vol C Tables 4.2.6.8 and 6.1.1.4'
H H 0.0000 0.0000 'International Tables Vol C Tables 4.2.6.8 and 6.1.1.4'
N N 0.0061 0.0033 'International Tables Vol C Tables 4.2.6.8 and 6.1.1.4'
O O 0.0106 0.0060 'International Tables Vol C Tables 4.2.6.8 and 6.1.1.4'
Si Si 0.0817 0.0704 'International Tables Vol C Tables 4.2.6.8 and 6.1.1.4'

loop_
_geom_angle_atom_site_label_1
_geom_angle_atom_site_label_2
_geom_angle_atom_site_label_3
_geom_angle
_geom_angle_site_symmetry_1
_geom_angle_site_symmetry_3
C27A C26 C25 117.4(3) . .
Si3 O1 Si1 143.60(14) . .
O4 Si5 O4 180.00(10) 2_576 .
O4 Si5 N11 89.36(10) 2_576 .
O4 Si5 N11 90.64(10) . .
O4 Si5 N11 90.64(10) 2_576 2_576
O4 Si5 N11 89.36(10) . 2_576
N11 Si5 N11 180.00(7) . 2_576
O4 Si5 N9 90.13(10) 2_576 2_576
O4 Si5 N9 89.87(10) . 2_576
N11 Si5 N9 90.02(10) . 2_576
N11 Si5 N9 89.98(10) 2_576 2_576
O4 Si5 N9 89.87(10) 2_576 .
O4 Si5 N9 90.13(10) . .
N11 Si5 N9 89.98(10) . .
N11 Si5 N9 90.02(10) 2_576 .
N9 Si5 N9 180.00(11) 2_576 .
C26 C27A C28B 121.2(3) . .
Si3 O2 Si2 142.00(15) . .
O4 Si4 O3 178.64(8) . .
O4 Si4 N4 91.99(9) . .
O3 Si4 N4 86.78(9) . .
O4 Si4 N2 91.43(11) . .
O3 Si4 N2 89.15(11) . .
N4 Si4 N2 90.05(10) . .
O4 Si4 N8 90.95(9) . .
O3 Si4 N8 90.28(10) . .
N4 Si4 N8 177.06(8) . .
N2 Si4 N8 89.89(10) . .
O4 Si4 N6 90.98(11) . .
O3 Si4 N6 88.44(11) . .
N4 Si4 N6 90.12(10) . .
N2 Si4 N6 177.57(8) . .
N8 Si4 N6 89.82(10) . .
C29 C28B C27A 121.7(3) . .
Si3 O3 Si4 155.29(12) . .
O2 Si2 C6 109.6(2) . .
O2 Si2 C7 109.7(2) . .
C6 Si2 C7 114.5(3) . .
O2 Si2 C5 109.31(19) . .
C6 Si2 C5 107.5(3) . .
C7 Si2 C5 106.1(3) . .
C25 C30 C29 121.1(2) . .
C25 C30 C31 106.6(2) . .
C29 C30 C31 132.3(2) . .
C28B C29 C30 117.2(3) . .
Si4 O4 Si5 179.48(11) . .
O1 Si1 C2 108.35(15) . .
O1 Si1 C3 108.64(18) . .
C2 Si1 C3 110.58(19) . .
O1 Si1 C4 109.27(17) . .
C2 Si1 C4 108.43(19) . .
C3 Si1 C4 111.5(2) . .
N7 C31 N6 127.5(2) . .
N7 C31 C30 122.5(2) . .
N6 C31 C30 110.0(2) . .
O3 Si3 O2 109.35(12) . .
O3 Si3 O1 109.35(12) . .
O2 Si3 O1 106.93(13) . .
O3 Si3 C1 111.94(15) . .
O2 Si3 C1 108.89(16) . .
O1 Si3 C1 110.24(16) . .
C32 N7 C31 121.8(2) . .
C38 C33 C34 121.7(2) . .
C38 C33 C32 106.8(2) . .
C34 C33 C32 131.5(3) . .
N7 C32 N8 127.8(2) . .
N7 C32 C33 122.8(2) . .
N8 C32 C33 109.3(2) . .
C35A C34 C33 116.7(3) . .
C36B C35A C34 121.6(3) . .
C37 C36B C35A 121.7(3) . .
C33 C38 C37 121.2(2) . .
C33 C38 C39 107.0(2) . .
C37 C38 C39 131.8(3) . .
C36B C37 C38 117.1(3) . .
N1 C39 N8 127.9(2) . .
N1 C39 C38 122.6(2) . .
N8 C39 C38 109.4(2) . .
C8 N1 C39 121.7(2) . .
C14 C9 C10 121.4(2) . .
C14 C9 C8 106.9(2) . .
C10 C9 C8 131.7(2) . .
N1 C8 N2 127.6(2) . .
N1 C8 C9 122.6(2) . .
N2 C8 C9 109.8(2) . .
C11A C10 C9 117.1(3) . .
C10 C11A C12B 121.5(3) . .
C13 C12B C11A 121.2(3) . .
C9 C14 C13 121.2(2) . .
C9 C14 C15 106.4(2) . .
C13 C14 C15 132.4(2) . .
C12B C13 C14 117.6(3) . .
N3 C15 N2 127.5(2) . .
N3 C15 C14 122.5(2) . .
N2 C15 C14 110.0(2) . .
C15 N3 C16 121.8(2) . .
C22 C17 C18 121.6(2) . .
C22 C17 C16 106.5(2) . .
C18 C17 C16 131.8(2) . .
N3 C16 N4 127.7(2) . .
N3 C16 C17 122.5(2) . .
N4 C16 C17 109.7(2) . .
C19A C18 C17 116.9(3) . .
C18 C19A C20B 121.4(3) . .
C21 C20B C19A 121.8(3) . .
C17 C22 C21 121.3(2) . .
C17 C22 C23 106.9(2) . .
C21 C22 C23 131.7(2) . .
C20B C21 C22 116.9(3) . .
N5 C23 N4 128.0(2) . .
N5 C23 C22 122.4(2) . .
N4 C23 C22 109.6(2) . .
C24 N5 C23 121.5(2) . .
N5 C24 N6 127.7(2) . .
N5 C24 C25 122.3(2) . .
N6 C24 C25 109.89(19) . .
C30 C25 C26 121.4(2) . .
C30 C25 C24 106.6(2) . .
C26 C25 C24 132.1(2) . .
C51A C50 C49 117.1(3) . .
C31 N6 C24 106.92(19) . .
C31 N6 Si4 126.74(16) . .
C24 N6 Si4 126.33(15) . .
C50 C51A C52B 121.5(3) . .
C32 N8 C39 107.44(19) . .
C32 N8 Si4 126.33(16) . .
C39 N8 Si4 126.23(17) . .
C53 C52B C51A 121.6(3) . .
C8 N2 C15 106.87(19) . .
C8 N2 Si4 126.69(16) . .
C15 N2 Si4 126.43(16) . .
C49 C54 C53 121.4(2) . .
C49 C54 C55 106.5(2) . .
C53 C54 C55 132.1(2) . .
C52B C53 C54 117.0(3) . .
C16 N4 C23 107.21(19) . .
C16 N4 Si4 126.47(15) . .
C23 N4 Si4 126.09(16) . .
N10 C55 N9 127.7(2) . .
N10 C55 C54 122.6(2) . .
N9 C55 C54 109.7(2) . .
C40 N10 C55 121.8(2) . .
N10 C40 N11 128.0(2) . .
N10 C40 C41 122.9(2) . .
N11 C40 C41 109.2(2) . .
C42 C41 C46 121.4(2) . .
C42 C41 C40 131.9(2) . .
C46 C41 C40 106.7(2) . .
C43A C42 C41 116.9(3) . .
C42 C43A C44B 122.0(3) . .
C45 C44B C43A 121.5(3) . .
C41 C46 C45 121.4(2) . .
C41 C46 C47 106.8(2) . .
C45 C46 C47 131.8(2) . .
C44B C45 C46 116.7(3) . .
N12 C47 N11 127.8(2) . .
N12 C47 C46 122.5(2) . .
N11 C47 C46 109.7(2) . .
C54 C49 C50 121.4(2) . .
C54 C49 C48 106.8(2) . .
C50 C49 C48 131.8(2) . .
C48 N9 C55 107.32(18) . .
C48 N9 Si5 126.28(16) . .
C55 N9 Si5 126.39(15) . .
C47 N11 C40 107.63(18) . .
C47 N11 Si5 126.17(16) . .
C40 N11 Si5 126.13(15) . .
N12 C48 N9 127.7(2) 2_576 .
N12 C48 C49 122.6(2) 2_576 .
N9 C48 C49 109.7(2) . .
C48 N12 C47 121.9(2) 2_576 .

loop_
_geom_bond_atom_site_label_1
_geom_bond_atom_site_label_2
_geom_bond_distance
_geom_bond_site_symmetry_2
C26 C27A 1.380(4) .
C26 C25 1.396(3) .
O1 Si3 1.624(2) .
O1 Si1 1.630(2) .
Si5 O4 1.675(2) 2_576
Si5 O4 1.675(2) .
Si5 N11 1.928(2) .
Si5 N11 1.928(2) 2_576
Si5 N9 1.928(2) 2_576
Si5 N9 1.928(2) .
C27A C28B 1.392(4) .
O2 Si3 1.618(2) .
O2 Si2 1.628(2) .
Si4 O4 1.656(2) .
Si4 O3 1.707(2) .
Si4 N4 1.923(2) .
Si4 N2 1.925(2) .
Si4 N8 1.927(2) .
Si4 N6 1.928(2) .
C28B C29 1.383(4) .
O3 Si3 1.584(2) .
Si2 C6 1.795(5) .
Si2 C7 1.818(5) .
Si2 C5 1.891(5) .
C30 C25 1.387(3) .
C30 C29 1.393(4) .
C30 C31 1.450(3) .
Si1 C2 1.851(4) .
Si1 C3 1.857(4) .
Si1 C4 1.861(4) .
C31 N7 1.324(3) .
C31 N6 1.376(3) .
Si3 C1 1.849(3) .
N7 C32 1.323(3) .
C33 C38 1.383(4) .
C33 C34 1.392(4) .
C33 C32 1.455(3) .
C32 N8 1.381(3) .
C34 C35A 1.387(4) .
C35A C36B 1.385(5) .
C36B C37 1.380(4) .
C38 C37 1.392(4) .
C38 C39 1.450(3) .
C39 N1 1.323(3) .
C39 N8 1.382(3) .
N1 C8 1.320(3) .
C9 C14 1.386(4) .
C9 C10 1.396(3) .
C9 C8 1.452(4) .
C8 N2 1.381(3) .
C10 C11A 1.384(4) .
C11A C12B 1.394(4) .
C12B C13 1.381(4) .
C14 C13 1.390(4) .
C14 C15 1.455(3) .
C15 N3 1.323(3) .
C15 N2 1.381(3) .
N3 C16 1.326(3) .
C17 C22 1.384(4) .
C17 C18 1.394(4) .
C17 C16 1.454(3) .
C16 N4 1.376(3) .
C18 C19A 1.383(4) .
C19A C20B 1.390(5) .
C20B C21 1.381(4) .
C22 C21 1.394(4) .
C22 C23 1.449(3) .
C23 N5 1.324(3) .
C23 N4 1.382(3) .
N5 C24 1.323(3) .
C24 N6 1.381(3) .
C24 C25 1.449(3) .
C50 C51A 1.382(4) .
C50 C49 1.391(3) .
C51A C52B 1.390(4) .
C52B C53 1.385(4) .
C54 C49 1.389(4) .
C54 C53 1.390(4) .
C54 C55 1.457(3) .
C55 N10 1.320(3) .
C55 N9 1.381(3) .
N10 C40 1.320(3) .
C40 N11 1.382(3) .
C40 C41 1.459(3) .
C41 C42 1.388(4) .
C41 C46 1.389(4) .
C42 C43A 1.381(4) .
C43A C44B 1.387(5) .
C44B C45 1.381(4) .
C46 C45 1.400(3) .
C46 C47 1.449(3) .
C47 N12 1.323(3) .
C47 N11 1.377(3) .
C49 C48 1.454(3) .
N9 C48 1.379(3) .
C48 N12 1.317(3) 2_576
N12 C48 1.317(3) 2_576

loop_
_geom_torsion_atom_site_label_1
_geom_torsion_atom_site_label_2
_geom_torsion_atom_site_label_3
_geom_torsion_atom_site_label_4
_geom_torsion
_geom_torsion_site_symmetry_1
_geom_torsion_site_symmetry_4
C25 C26 C27A C28B 0.7(5) . .
C26 C27A C28B C29 0.4(5) . .
O4 Si4 O3 Si3 -165(3) . .
N4 Si4 O3 Si3 169.1(3) . .
N2 Si4 O3 Si3 79.0(3) . .
N8 Si4 O3 Si3 -10.9(3) . .
N6 Si4 O3 Si3 -100.7(3) . .
Si3 O2 Si2 C6 -129.8(3) . .
Si3 O2 Si2 C7 103.7(3) . .
Si3 O2 Si2 C5 -12.2(4) . .
C27A C28B C29 C30 -0.9(5) . .
C25 C30 C29 C28B 0.4(4) . .
C31 C30 C29 C28B -179.1(3) . .
O3 Si4 O4 Si5 126(14) . .
N4 Si4 O4 Si5 151(15) . .
N2 Si4 O4 Si5 -119(15) . .
N8 Si4 O4 Si5 -29(15) . .
N6 Si4 O4 Si5 61(15) . .
O4 Si5 O4 Si4 113(38) 2_576 .
N11 Si5 O4 Si4 13(15) . .
N11 Si5 O4 Si4 -167(100) 2_576 .
N9 Si5 O4 Si4 103(15) 2_576 .
N9 Si5 O4 Si4 -77(15) . .
Si3 O1 Si1 C2 -172.9(2) . .
Si3 O1 Si1 C3 67.0(3) . .
Si3 O1 Si1 C4 -54.9(3) . .
C25 C30 C31 N7 -179.1(2) . .
C29 C30 C31 N7 0.5(4) . .
C25 C30 C31 N6 -0.1(3) . .
C29 C30 C31 N6 179.5(3) . .
Si4 O3 Si3 O2 178.2(3) . .
Si4 O3 Si3 O1 -65.0(3) . .
Si4 O3 Si3 C1 57.4(3) . .
Si2 O2 Si3 O3 -57.9(3) . .
Si2 O2 Si3 O1 -176.2(2) . .
Si2 O2 Si3 C1 64.7(3) . .
Si1 O1 Si3 O3 170.3(2) . .
Si1 O1 Si3 O2 -71.4(3) . .
Si1 O1 Si3 C1 46.8(3) . .
N6 C31 N7 C32 -0.4(4) . .
C30 C31 N7 C32 178.4(2) . .
C31 N7 C32 N8 0.6(4) . .
C31 N7 C32 C33 -178.2(2) . .
C38 C33 C32 N7 -179.9(2) . .
C34 C33 C32 N7 0.2(4) . .
C38 C33 C32 N8 1.1(3) . .
C34 C33 C32 N8 -178.8(3) . .
C38 C33 C34 C35A -0.1(4) . .
C32 C33 C34 C35A 179.8(3) . .
C33 C34 C35A C36B 0.7(5) . .
C34 C35A C36B C37 -0.5(5) . .
C34 C33 C38 C37 -0.7(4) . .
C32 C33 C38 C37 179.3(2) . .
C34 C33 C38 C39 178.8(2) . .
C32 C33 C38 C39 -1.1(3) . .
C35A C36B C37 C38 -0.3(5) . .
C33 C38 C37 C36B 0.9(4) . .
C39 C38 C37 C36B -178.5(3) . .
C33 C38 C39 N1 -178.6(2) . .
C37 C38 C39 N1 0.9(4) . .
C33 C38 C39 N8 0.7(3) . .
C37 C38 C39 N8 -179.8(3) . .
N8 C39 N1 C8 0.8(4) . .
C38 C39 N1 C8 -180.0(2) . .
C39 N1 C8 N2 0.1(4) . .
C39 N1 C8 C9 -179.8(2) . .
C14 C9 C8 N1 -179.9(2) . .
C10 C9 C8 N1 1.0(4) . .
C14 C9 C8 N2 0.2(3) . .
C10 C9 C8 N2 -178.9(3) . .
C14 C9 C10 C11A -0.2(4) . .
C8 C9 C10 C11A 178.8(3) . .
C9 C10 C11A C12B 0.4(4) . .
C10 C11A C12B C13 -0.6(5) . .
C10 C9 C14 C13 0.3(4) . .
C8 C9 C14 C13 -178.9(2) . .
C10 C9 C14 C15 178.6(2) . .
C8 C9 C14 C15 -0.7(3) . .
C11A C12B C13 C14 0.7(4) . .
C9 C14 C13 C12B -0.5(4) . .
C15 C14 C13 C12B -178.2(3) . .
C9 C14 C15 N3 -177.6(2) . .
C13 C14 C15 N3 0.4(4) . .
C9 C14 C15 N2 0.9(3) . .
C13 C14 C15 N2 178.9(3) . .
N2 C15 N3 C16 -1.2(4) . .
C14 C15 N3 C16 177.0(2) . .
C15 N3 C16 N4 3.8(4) . .
C15 N3 C16 C17 -173.4(2) . .
C22 C17 C16 N3 177.0(2) . .
C18 C17 C16 N3 -0.4(4) . .
C22 C17 C16 N4 -0.7(3) . .
C18 C17 C16 N4 -178.1(3) . .
C22 C17 C18 C19A -0.5(4) . .
C16 C17 C18 C19A 176.5(3) . .
C17 C18 C19A C20B -0.3(5) . .
C18 C19A C20B C21 0.5(6) . .
C18 C17 C22 C21 1.2(4) . .
C16 C17 C22 C21 -176.5(2) . .
C18 C17 C22 C23 179.1(3) . .
C16 C17 C22 C23 1.4(3) . .
C19A C20B C21 C22 0.2(5) . .
C17 C22 C21 C20B -1.0(4) . .
C23 C22 C21 C20B -178.3(3) . .
C17 C22 C23 N5 178.6(2) . .
C21 C22 C23 N5 -3.8(4) . .
C17 C22 C23 N4 -1.7(3) . .
C21 C22 C23 N4 175.9(3) . .
N4 C23 N5 C24 -3.2(4) . .
C22 C23 N5 C24 176.4(2) . .
C23 N5 C24 N6 -1.8(4) . .
C23 N5 C24 C25 -179.1(2) . .
C29 C30 C25 C26 0.6(4) . .
C31 C30 C25 C26 -179.7(2) . .
C29 C30 C25 C24 -179.0(2) . .
C31 C30 C25 C24 0.6(3) . .
C27A C26 C25 C30 -1.2(4) . .
C27A C26 C25 C24 178.3(3) . .
N5 C24 C25 C30 176.8(2) . .
N6 C24 C25 C30 -0.9(3) . .
N5 C24 C25 C26 -2.7(4) . .
N6 C24 C25 C26 179.5(3) . .
N7 C31 N6 C24 178.5(2) . .
C30 C31 N6 C24 -0.5(3) . .
N7 C31 N6 Si4 -1.7(3) . .
C30 C31 N6 Si4 179.41(15) . .
N5 C24 N6 C31 -176.8(2) . .
C25 C24 N6 C31 0.9(3) . .
N5 C24 N6 Si4 3.4(3) . .
C25 C24 N6 Si4 -179.00(15) . .
O4 Si4 N6 C31 -88.50(19) . .
O3 Si4 N6 C31 92.7(2) . .
N4 Si4 N6 C31 179.50(19) . .
N2 Si4 N6 C31 86(2) . .
N8 Si4 N6 C31 2.44(19) . .
O4 Si4 N6 C24 91.33(19) . .
O3 Si4 N6 C24 -87.44(19) . .
N4 Si4 N6 C24 -0.66(19) . .
N2 Si4 N6 C24 -95(2) . .
N8 Si4 N6 C24 -177.73(19) . .
C49 C50 C51A C52B -0.4(4) . .
N7 C32 N8 C39 -179.6(2) . .
C33 C32 N8 C39 -0.6(3) . .
N7 C32 N8 Si4 1.2(4) . .
C33 C32 N8 Si4 -179.83(16) . .
N1 C39 N8 C32 179.3(2) . .
C38 C39 N8 C32 0.0(3) . .
N1 C39 N8 Si4 -1.6(4) . .
C38 C39 N8 Si4 179.14(16) . .
O4 Si4 N8 C32 88.7(2) . .
O3 Si4 N8 C32 -90.7(2) . .
N4 Si4 N8 C32 -90.9(17) . .
N2 Si4 N8 C32 -179.82(19) . .
N6 Si4 N8 C32 -2.23(19) . .
O4 Si4 N8 C39 -90.3(2) . .
O3 Si4 N8 C39 90.3(2) . .
N4 Si4 N8 C39 90.0(17) . .
N2 Si4 N8 C39 1.14(19) . .
N6 Si4 N8 C39 178.73(19) . .
C50 C51A C52B C53 1.3(5) . .
N1 C8 N2 C15 -179.5(2) . .
C9 C8 N2 C15 0.3(3) . .
N1 C8 N2 Si4 -0.1(3) . .
C9 C8 N2 Si4 179.77(15) . .
N3 C15 N2 C8 177.7(2) . .
C14 C15 N2 C8 -0.7(3) . .
N3 C15 N2 Si4 -1.8(3) . .
C14 C15 N2 Si4 179.81(15) . .
O4 Si4 N2 C8 90.5(2) . .
O3 Si4 N2 C8 -90.7(2) . .
N4 Si4 N2 C8 -177.49(19) . .
N8 Si4 N2 C8 -0.43(19) . .
N6 Si4 N2 C8 -83(2) . .
O4 Si4 N2 C15 -90.13(19) . .
O3 Si4 N2 C15 88.64(19) . .
N4 Si4 N2 C15 1.87(19) . .
N8 Si4 N2 C15 178.93(19) . .
N6 Si4 N2 C15 96(2) . .
C51A C52B C53 C54 -1.1(4) . .
C49 C54 C53 C52B 0.1(4) . .
C55 C54 C53 C52B 178.8(3) . .
N3 C16 N4 C23 -177.9(2) . .
C17 C16 N4 C23 -0.4(3) . .
N3 C16 N4 Si4 -3.1(3) . .
C17 C16 N4 Si4 174.40(16) . .
N5 C23 N4 C16 -179.1(2) . .
C22 C23 N4 C16 1.2(3) . .
N5 C23 N4 Si4 6.1(3) . .
C22 C23 N4 Si4 -173.54(16) . .
O4 Si4 N4 C16 91.7(2) . .
O3 Si4 N4 C16 -88.9(2) . .
N2 Si4 N4 C16 0.28(19) . .
N8 Si4 N4 C16 -88.6(17) . .
N6 Si4 N4 C16 -177.30(19) . .
O4 Si4 N4 C23 -94.5(2) . .
O3 Si4 N4 C23 84.9(2) . .
N2 Si4 N4 C23 174.09(19) . .
N8 Si4 N4 C23 85.2(17) . .
N6 Si4 N4 C23 -3.49(19) . .
C49 C54 C55 N10 178.1(2) . .
C53 C54 C55 N10 -0.8(4) . .
C49 C54 C55 N9 -0.9(3) . .
C53 C54 C55 N9 -179.7(2) . .
N9 C55 N10 C40 -0.2(4) . .
C54 C55 N10 C40 -178.9(2) . .
C55 N10 C40 N11 -1.2(4) . .
C55 N10 C40 C41 177.7(2) . .
N10 C40 C41 C42 -0.5(4) . .
N11 C40 C41 C42 178.6(3) . .
N10 C40 C41 C46 -179.1(2) . .
N11 C40 C41 C46 0.0(3) . .
C46 C41 C42 C43A 1.0(4) . .
C40 C41 C42 C43A -177.4(3) . .
C41 C42 C43A C44B -0.6(5) . .
C42 C43A C44B C45 -0.6(6) . .
C42 C41 C46 C45 -0.3(4) . .
C40 C41 C46 C45 178.5(2) . .
C42 C41 C46 C47 -179.1(2) . .
C40 C41 C46 C47 -0.3(3) . .
C43A C44B C45 C46 1.3(5) . .
C41 C46 C45 C44B -0.9(4) . .
C47 C46 C45 C44B 177.5(3) . .
C41 C46 C47 N12 -179.9(2) . .
C45 C46 C47 N12 1.4(4) . .
C41 C46 C47 N11 0.5(3) . .
C45 C46 C47 N11 -178.1(3) . .
C53 C54 C49 C50 0.7(4) . .
C55 C54 C49 C50 -178.3(2) . .
C53 C54 C49 C48 -179.7(2) . .
C55 C54 C49 C48 1.3(3) . .
C51A C50 C49 C54 -0.5(4) . .
C51A C50 C49 C48 180.0(3) . .
N10 C55 N9 C48 -178.8(2) . .
C54 C55 N9 C48 0.1(2) . .
N10 C55 N9 Si5 0.1(3) . .
C54 C55 N9 Si5 178.99(15) . .
O4 Si5 N9 C48 90.10(19) 2_576 .
O4 Si5 N9 C48 -89.90(19) . .
N11 Si5 N9 C48 179.46(18) . .
N11 Si5 N9 C48 -0.54(18) 2_576 .
N9 Si5 N9 C48 -84(42) 2_576 .
O4 Si5 N9 C55 -88.64(19) 2_576 .
O4 Si5 N9 C55 91.36(19) . .
N11 Si5 N9 C55 0.72(18) . .
N11 Si5 N9 C55 -179.28(18) 2_576 .
N9 Si5 N9 C55 97(42) 2_576 .
N12 C47 N11 C40 179.9(2) . .
C46 C47 N11 C40 -0.5(3) . .
N12 C47 N11 Si5 -3.1(3) . .
C46 C47 N11 Si5 176.41(15) . .
N10 C40 N11 C47 179.3(2) . .
C41 C40 N11 C47 0.3(3) . .
N10 C40 N11 Si5 2.4(3) . .
C41 C40 N11 Si5 -176.58(15) . .
O4 Si5 N11 C47 -88.3(2) 2_576 .
O4 Si5 N11 C47 91.7(2) . .
N11 Si5 N11 C47 49(19) 2_576 .
N9 Si5 N11 C47 1.81(19) 2_576 .
N9 Si5 N11 C47 -178.19(19) . .
O4 Si5 N11 C40 88.1(2) 2_576 .
O4 Si5 N11 C40 -92.0(2) . .
N11 Si5 N11 C40 -135(19) 2_576 .
N9 Si5 N11 C40 178.18(19) 2_576 .
N9 Si5 N11 C40 -1.82(19) . .
C55 N9 C48 N12 -178.8(2) . 2_576
Si5 N9 C48 N12 2.2(3) . 2_576
C55 N9 C48 C49 0.8(2) . .
Si5 N9 C48 C49 -178.16(15) . .
C54 C49 C48 N12 178.3(2) . 2_576
C50 C49 C48 N12 -2.2(4) . 2_576
C54 C49 C48 N9 -1.3(3) . .
C50 C49 C48 N9 178.2(3) . .
N11 C47 N12 C48 1.4(4) . 2_576
C46 C47 N12 C48 -178.1(2) . 2_576
